data_1008004
loop_
_publ_author_name
'Levy, J H'
'Taylor, J C'
'Wilson, P W'

_publ_section_title
;
Structure of fluorides. Part XII. single-crystal neutron diffraction
study of uranium hexafluoride at 293 K
;
_journal_coden_ASTM JCDTBI
_journal_name_full
;
Journal of the Chemical Society. Dalton Transactions, Inorganic
Chemistry (1972-)
;
_journal_page_first 219
_journal_page_last 224
_journal_volume 1976
_journal_year 1976
_chemical_formula_structural 'U F6'
_chemical_formula_sum 'F6 U'
_chemical_name_systematic 'URANIUM(VI) FLUORIDE'
_space_group_IT_number 62
_symmetry_cell_setting orthorhombic
_symmetry_Int_Tables_number 62
_symmetry_space_group_name_Hall '-P 2ac 2n'
_symmetry_space_group_name_H-M 'P n m a'
_cell_angle_alpha 90
_cell_angle_beta 90
_cell_angle_gamma 90
_cell_formula_units_Z 4
_cell_length_a 9.900(2)
_cell_length_b 8.962(2)
_cell_length_c 5.207(2)
_cell_volume 462.0
_refine_ls_R_factor_all 0.09
_cod_database_code 1008004

loop_
_symmetry_equiv_pos_as_xyz
x,y,z
1/2+x,1/2-y,1/2-z
-x,1/2+y,-z
1/2-x,-y,1/2+z
-x,-y,-z
1/2-x,1/2+y,1/2+z
x,1/2-y,z
1/2+x,y,1/2-z

loop_
_atom_site_label
_atom_site_type_symbol
_atom_site_symmetry_multiplicity
_atom_site_Wyckoff_symbol
_atom_site_fract_x
_atom_site_fract_y
_atom_site_fract_z
_atom_site_occupancy
_atom_site_attached_hydrogens
_atom_site_calc_flag
U1 U6+ 4 c 0.1295(2) 0.25 0.0799(4) 1. 0 d
F1 F1- 4 c 0.0126(4) 0.25 -0.2289(7) 1. 0 d
F2 F1- 4 c 0.2471(4) 0.25 0.3895(7) 1. 0 d
F3 F1- 8 d 0.0143(3) 0.0947(4) 0.2378(5) 1. 0 d
F4 F1- 8 d 0.2443(3) 0.0937(4) -0.0760(5) 1. 0 d

loop_
_atom_type_symbol
_atom_type_oxidation_number
U6+ 6.000
F1- -1.000
